data_7035379
loop_
_publ_author_name
'Gerey, Bertrand'
'Gennari, Marcello'
'Gour\'e, Eric'
'P\'ecaut, Jacques'
'Blackman, Allan'
'Pantazis, Dimitrios A.'
'Neese, Frank'
'Molton, Florian'
'Fortage, J\'er\^ome'
'Duboc, Carole'
'Collomb, Marie-No\"elle'

_publ_section_title
;
 Calcium and heterometallic manganese-calcium complexes supported by
 tripodal pyridine-carboxylate ligands: structural, EPR and theoretical
 investigations.
;
_journal_issue 28
_journal_name_full 'Dalton transactions (Cambridge, England : 2003)'
_journal_page_first 12757
_journal_page_last 12770
_journal_paper_doi 10.1039/c5dt01776a
_journal_volume 44
_journal_year 2015
_chemical_formula_sum 'C24 H39 Ca Cl2 Mn N4 O11.5'
_chemical_formula_weight 733.51
_chemical_name_systematic
; 
 ? 
;
_space_group_IT_number 4
_symmetry_cell_setting monoclinic
_symmetry_space_group_name_Hall 'P 2yb'
_symmetry_space_group_name_H-M 'P 1 21 1'
_atom_sites_solution_hydrogens geom
_atom_sites_solution_primary direct
_atom_sites_solution_secondary difmap
_audit_creation_method SHELXL-97
_audit_update_record
;
2014-04-07 deposited with the CCDC.
2015-06-09 downloaded from the CCDC.
;
_cell_angle_alpha 90.00
_cell_angle_beta 93.324(2)
_cell_angle_gamma 90.00
_cell_formula_units_Z 2
_cell_length_a 8.7202(2)
_cell_length_b 14.6163(3)
_cell_length_c 13.0992(3)
_cell_measurement_reflns_used 4093
_cell_measurement_temperature 150(2)
_cell_measurement_theta_max 32.4143
_cell_measurement_theta_min 3.4065
_cell_volume 1666.78(6)
_computing_cell_refinement
;
CrysAlisPro, Agilent Technologies,
Version 1.171.35.21 (release 20-01-2012 CrysAlis171 .NET)
(compiled Jan 23 2012,18:06:46)
;
_computing_data_collection
;
CrysAlisPro, Agilent Technologies,
Version 1.171.35.21 (release 20-01-2012 CrysAlis171 .NET)
(compiled Jan 23 2012,18:06:46)
;
_computing_data_reduction
;
CrysAlisPro, Agilent Technologies,
Version 1.171.35.21 (release 20-01-2012 CrysAlis171 .NET)
(compiled Jan 23 2012,18:06:46)
;
_computing_structure_refinement 'SHELXL-97 (Sheldrick, 1997)'
_computing_structure_solution 'SHELXS-97 (Sheldrick, 1990)'
_diffrn_ambient_temperature 150(2)
_diffrn_detector_area_resol_mean 15.9653
_diffrn_measured_fraction_theta_full 0.996
_diffrn_measured_fraction_theta_max 0.996
_diffrn_measurement_details
;
  1 omega   44.00   71.00   1.0000   10.0000
omega____ theta____ kappa____ phi______ frames
    -       25.5614  179.0000 -180.0000 27

  2 omega   40.00   66.00   1.0000   10.0000
omega____ theta____ kappa____ phi______ frames
    -       25.5614  179.0000  -90.0000 26

  3 omega  -18.00   42.00   1.0000   10.0000
omega____ theta____ kappa____ phi______ frames
    -      -27.1239   57.0000  150.0000 60

  4 omega  -53.00   44.00   1.0000   10.0000
omega____ theta____ kappa____ phi______ frames
    -      -27.1239   37.0000  -60.0000 97

  5 omega  -97.00  -48.00   1.0000   10.0000
omega____ theta____ kappa____ phi______ frames
    -      -27.1239  -77.0000 -180.0000 49

  6 omega    6.00   94.00   1.0000   10.0000
omega____ theta____ kappa____ phi______ frames
    -       25.4051   60.0000   22.0000 88

  7 omega    1.00   33.00   1.0000   10.0000
omega____ theta____ kappa____ phi______ frames
    -       25.4051   37.0000  -60.0000 32

  8 omega   61.00   96.00   1.0000   10.0000
omega____ theta____ kappa____ phi______ frames
    -       25.4051   37.0000  -60.0000 35

  9 omega -100.00  -65.00   1.0000   10.0000
omega____ theta____ kappa____ phi______ frames
    -      -27.1239  -37.0000  120.0000 35

;
_diffrn_measurement_device_type 'Xcalibur, Sapphire3'
_diffrn_measurement_method '\w scans'
_diffrn_radiation_monochromator graphite
_diffrn_radiation_source 'fine-focus sealed tube'
_diffrn_radiation_type MoK\a
_diffrn_radiation_wavelength 0.71073
_diffrn_reflns_av_R_equivalents 0.0414
_diffrn_reflns_av_sigmaI/netI 0.0815
_diffrn_reflns_limit_h_max 12
_diffrn_reflns_limit_h_min -12
_diffrn_reflns_limit_k_max 20
_diffrn_reflns_limit_k_min -20
_diffrn_reflns_limit_l_max 18
_diffrn_reflns_limit_l_min -18
_diffrn_reflns_number 18389
_diffrn_reflns_theta_full 30.51
_diffrn_reflns_theta_max 30.51
_diffrn_reflns_theta_min 3.41
_exptl_absorpt_coefficient_mu 0.770
_exptl_absorpt_correction_T_max 0.9625
_exptl_absorpt_correction_T_min 0.7929
_exptl_absorpt_correction_type analytical
_exptl_absorpt_process_details
;
CrysAlisPro, Agilent Technologies,
Version 1.171.35.21 (release 20-01-2012 CrysAlis171 .NET)
(compiled Jan 23 2012,18:06:46)
Analytical numeric absorption correction using a multifaceted crystal
            model based on expressions derived by R.C. Clark & J.S. Reid.
(Clark, R. C. & Reid, J. S. (1995). Acta Cryst. A51, 887-897)
;
_exptl_crystal_colour 'light yellow'
_exptl_crystal_density_diffrn 1.462
_exptl_crystal_density_method 'not measured'
_exptl_crystal_description plate
_exptl_crystal_F_000 764
_exptl_crystal_size_max 0.32
_exptl_crystal_size_mid 0.15
_exptl_crystal_size_min 0.05
_refine_diff_density_max 0.661
_refine_diff_density_min -0.390
_refine_diff_density_rms 0.074
_refine_ls_abs_structure_details 'Flack H D (1983), Acta Cryst. A39, 876-881'
_refine_ls_abs_structure_Flack 0.001(14)
_refine_ls_extinction_method none
_refine_ls_goodness_of_fit_ref 1.037
_refine_ls_hydrogen_treatment refall
_refine_ls_matrix_type full
_refine_ls_number_parameters 480
_refine_ls_number_reflns 10046
_refine_ls_number_restraints 7
_refine_ls_restrained_S_all 1.037
_refine_ls_R_factor_all 0.0701
_refine_ls_R_factor_gt 0.0511
_refine_ls_shift/su_max 0.008
_refine_ls_shift/su_mean 0.000
_refine_ls_structure_factor_coef Fsqd
_refine_ls_weighting_details 'calc w=1/[\s^2^(Fo^2^)+(0.0245P)^2^+0.0000P] where P=(Fo^2^+2Fc^2^)/3'
_refine_ls_weighting_scheme calc
_refine_ls_wR_factor_gt 0.0775
_refine_ls_wR_factor_ref 0.0848
_reflns_number_gt 8219
_reflns_number_total 10046
_reflns_threshold_expression >2sigma(I)
_cod_data_source_file c5dt01776a2.cif
_cod_data_source_block '[Mn(tpada)ClCa(OH2)3(MeOH)2]Cl'
_cod_depositor_comments 'Adding full bibliography for 7035379--7035380.cif.'
_cod_original_cell_volume 1666.79(6)
_cod_original_sg_symbol_H-M 'P 21'
_cod_original_formula_sum 'C24 H39 Ca Cl2 Mn N4 O11.50'
_cod_database_code 7035379

loop_
_symmetry_equiv_pos_as_xyz
'x, y, z'
'-x, y+1/2, -z'

loop_
_atom_site_label
_atom_site_type_symbol
_atom_site_fract_x
_atom_site_fract_y
_atom_site_fract_z
_atom_site_U_iso_or_equiv
_atom_site_adp_type
_atom_site_occupancy
_atom_site_symmetry_multiplicity
_atom_site_calc_flag
_atom_site_refinement_flags
_atom_site_disorder_assembly
_atom_site_disorder_group
Mn1 Mn 0.36007(4) 0.86908(3) 0.37912(3) 0.01497(9) Uani 1 1 d . . .
Ca1 Ca 0.37325(6) 1.04270(4) 0.16193(4) 0.01659(11) Uani 1 1 d . A .
Cl1 Cl 0.25606(8) 0.98772(5) 0.49705(5) 0.02246(15) Uani 1 1 d . . .
Cl2 Cl 0.55711(11) 0.34053(5) 0.14415(6) 0.0404(2) Uani 1 1 d . . .
O1 O 0.5217(2) 0.96507(13) 0.30246(15) 0.0182(4) Uani 1 1 d . . .
O2 O 0.7552(2) 1.03000(15) 0.31556(16) 0.0296(5) Uani 1 1 d . . .
O3 O 0.2259(2) 0.91496(13) 0.23350(14) 0.0188(4) Uani 1 1 d . . .
O4 O 0.0193(2) 0.88830(14) 0.12799(16) 0.0291(5) Uani 1 1 d . . .
N1 N 0.3658(3) 0.74387(17) 0.50544(17) 0.0200(5) Uani 1 1 d . . .
N2 N 0.5795(2) 0.87268(18) 0.47473(16) 0.0178(4) Uani 1 1 d . . .
N3 N 0.1338(3) 0.79539(15) 0.36847(19) 0.0184(5) Uani 1 1 d . . .
N4 N 0.4390(3) 0.74295(16) 0.29582(18) 0.0190(5) Uani 1 1 d . . .
C1 C 0.4601(3) 0.7755(2) 0.5958(2) 0.0264(7) Uani 1 1 d . . .
H1A H 0.4942 0.7221 0.6378 0.032 Uiso 1 1 calc R . .
H1B H 0.3974 0.8153 0.6382 0.032 Uiso 1 1 calc R . .
C2 C 0.5983(3) 0.8277(2) 0.5639(2) 0.0224(6) Uani 1 1 d . . .
C3 C 0.7341(4) 0.8338(2) 0.6236(2) 0.0298(7) Uani 1 1 d . . .
H3 H 0.7452 0.8022 0.6869 0.036 Uiso 1 1 calc R . .
C4 C 0.8537(3) 0.8861(2) 0.5904(2) 0.0310(7) Uani 1 1 d . . .
H4 H 0.9479 0.8905 0.6302 0.037 Uiso 1 1 calc R . .
C5 C 0.8334(3) 0.9320(2) 0.4978(2) 0.0248(6) Uani 1 1 d . . .
H5 H 0.9141 0.9677 0.4729 0.030 Uiso 1 1 calc R . .
C6 C 0.6941(3) 0.92479(19) 0.4425(2) 0.0184(6) Uani 1 1 d . . .
C7 C 0.6559(3) 0.97719(19) 0.3451(2) 0.0199(6) Uani 1 1 d . . .
C8 C 0.2064(3) 0.7263(2) 0.5308(2) 0.0250(7) Uani 1 1 d . . .
H8A H 0.1763 0.7711 0.5826 0.030 Uiso 1 1 calc R . .
H8B H 0.1994 0.6643 0.5607 0.030 Uiso 1 1 calc R . .
C9 C 0.0977(3) 0.7331(2) 0.4382(2) 0.0220(6) Uani 1 1 d . . .
C10 C -0.0362(4) 0.6819(2) 0.4252(3) 0.0297(7) Uani 1 1 d . . .
H10 H -0.0610 0.6377 0.4748 0.036 Uiso 1 1 calc R . .
C11 C -0.1325(4) 0.6957(2) 0.3399(3) 0.0368(8) Uani 1 1 d . . .
H11 H -0.2248 0.6615 0.3304 0.044 Uiso 1 1 calc R . .
C12 C -0.0944(3) 0.7598(2) 0.2679(3) 0.0299(7) Uani 1 1 d . . .
H12 H -0.1597 0.7707 0.2086 0.036 Uiso 1 1 calc R . .
C13 C 0.0412(3) 0.80737(19) 0.2849(2) 0.0203(6) Uani 1 1 d . . .
C14 C 0.0991(3) 0.8761(2) 0.2089(2) 0.0190(5) Uani 1 1 d . . .
C15 C 0.4373(4) 0.6635(2) 0.4604(2) 0.0301(7) Uani 1 1 d . . .
H15A H 0.3808 0.6083 0.4809 0.036 Uiso 1 1 calc R . .
H15B H 0.5437 0.6582 0.4905 0.036 Uiso 1 1 calc R . .
C16 C 0.4430(3) 0.66305(19) 0.3457(2) 0.0208(6) Uani 1 1 d . . .
C17 C 0.4618(4) 0.5808(2) 0.2950(3) 0.0301(7) Uani 1 1 d . . .
H17 H 0.4602 0.5245 0.3312 0.036 Uiso 1 1 calc R . .
C18 C 0.4828(5) 0.5817(2) 0.1917(3) 0.0437(10) Uani 1 1 d . . .
H18 H 0.4991 0.5263 0.1561 0.052 Uiso 1 1 calc R . .
C19 C 0.4798(4) 0.6637(3) 0.1409(3) 0.0386(9) Uani 1 1 d . . .
H19 H 0.4934 0.6659 0.0695 0.046 Uiso 1 1 calc R . .
C20 C 0.4570(3) 0.7422(2) 0.1948(2) 0.0269(7) Uani 1 1 d . . .
H20 H 0.4538 0.7988 0.1591 0.032 Uiso 1 1 calc R . .
O21 O 0.2493(2) 1.11000(15) 0.30352(18) 0.0250(5) Uani 1 1 d . . .
H1O H 0.256(4) 1.085(3) 0.358(3) 0.055(14) Uiso 1 1 d . . .
C21 C 0.0877(4) 1.1251(3) 0.2832(3) 0.0369(8) Uani 1 1 d . . .
H21A H 0.0693 1.1494 0.2138 0.055 Uiso 1 1 calc R . .
H21B H 0.0510 1.1692 0.3326 0.055 Uiso 1 1 calc R . .
H21C H 0.0325 1.0672 0.2893 0.055 Uiso 1 1 calc R . .
O22 O 0.5116(3) 0.94785(16) 0.05358(18) 0.0288(5) Uani 1 1 d . . .
H2O H 0.468(4) 0.928(3) 0.000(3) 0.036(11) Uiso 1 1 d . . .
C22 C 0.6732(4) 0.9310(3) 0.0599(3) 0.0392(8) Uani 1 1 d . . .
H22A H 0.7213 0.9647 0.0055 0.059 Uiso 1 1 calc R . .
H22B H 0.6920 0.8653 0.0518 0.059 Uiso 1 1 calc R . .
H22C H 0.7173 0.9513 0.1266 0.059 Uiso 1 1 calc R . .
O23 O 0.1771(3) 1.0167(2) 0.0361(2) 0.0380(7) Uani 1 1 d . . .
H1O3 H 0.127(7) 0.974(4) 0.057(4) 0.11(2) Uiso 1 1 d . . .
H2O3 H 0.152(8) 1.044(5) -0.002(6) 0.05(2) Uiso 0.671(6) 1 d P A 1
C23 C 0.1458(14) 1.0285(9) -0.0763(10) 0.048(3) Uani 0.329(6) 1 d P A 2
H23A H 0.1962 1.0843 -0.0988 0.072 Uiso 0.329(6) 1 calc PR A 2
H23B H 0.0348 1.0333 -0.0917 0.072 Uiso 0.329(6) 1 calc PR A 2
H23C H 0.1858 0.9756 -0.1123 0.072 Uiso 0.329(6) 1 calc PR A 2
O24 O 0.0725(5) 1.0601(4) -0.1551(3) 0.0623(17) Uani 0.671(6) 1 d P A 1
H4O H 0.1059 1.0131 -0.1833 0.093 Uiso 0.671(6) 1 calc PR A 1
C24 C -0.0870(7) 1.0653(6) -0.1738(5) 0.080(3) Uani 0.671(6) 1 d P A 1
H24A H -0.1303 1.1062 -0.1237 0.120 Uiso 0.671(6) 1 calc PR A 1
H24B H -0.1317 1.0041 -0.1680 0.120 Uiso 0.671(6) 1 calc PR A 1
H24C H -0.1105 1.0892 -0.2429 0.120 Uiso 0.671(6) 1 calc PR A 1
O25 O 0.3122(3) 1.18919(16) 0.0912(2) 0.0349(6) Uani 1 1 d . . .
H1O5 H 0.222(5) 1.210(3) 0.064(3) 0.061(14) Uiso 1 1 d . . .
H2O5 H 0.374(4) 1.230(2) 0.102(2) 0.025(10) Uiso 1 1 d . . .
O26 O 0.6031(3) 1.12764(17) 0.1705(2) 0.0304(5) Uani 1 1 d . . .
H1O6 H 0.612(5) 1.188(3) 0.158(3) 0.074(15) Uiso 1 1 d . . .
H2O6 H 0.669(4) 1.111(2) 0.214(2) 0.019(9) Uiso 1 1 d . . .
O31 O 1.0399(3) 0.2556(2) 0.0161(3) 0.0684(10) Uani 1 1 d . . .
H31O H 1.036(6) 0.295(3) -0.036(4) 0.081(18) Uiso 1 1 d . . .
C31 C 0.8938(14) 0.2075(10) 0.0154(11) 0.073(4) Uani 0.50 1 d P B 1
H31A H 0.9046 0.1531 0.0590 0.109 Uiso 0.50 1 calc PR B 1
H31B H 0.8627 0.1889 -0.0546 0.109 Uiso 0.50 1 calc PR B 1
H31C H 0.8155 0.2480 0.0414 0.109 Uiso 0.50 1 calc PR B 1
C31B C 0.937(4) 0.286(2) 0.086(2) 0.106(12) Uani 0.25 1 d PU B 2
H31D H 0.8473 0.3135 0.0497 0.159 Uiso 0.25 1 calc PR B 2
H31E H 0.9875 0.3318 0.1315 0.159 Uiso 0.25 1 calc PR B 2
H31F H 0.9042 0.2342 0.1272 0.159 Uiso 0.25 1 calc PR B 2
C31C C 0.896(3) 0.254(2) 0.0526(16) 0.048(6) Uani 0.25 1 d P B 3
H31G H 0.8866 0.3028 0.1025 0.071 Uiso 0.25 1 calc PR B 3
H31H H 0.8799 0.1944 0.0855 0.071 Uiso 0.25 1 calc PR B 3
H31I H 0.8193 0.2619 -0.0042 0.071 Uiso 0.25 1 calc PR B 3
O32 O 0.8165(4) 0.4314(3) 0.2797(3) 0.0530(18) Uani 0.643(8) 1 d P . .
O33 O 0.910(2) 0.3383(15) 0.2142(13) 0.102(10) Uani 0.200(10) 1 d P . .

loop_
_atom_site_aniso_label
_atom_site_aniso_U_11
_atom_site_aniso_U_22
_atom_site_aniso_U_33
_atom_site_aniso_U_23
_atom_site_aniso_U_13
_atom_site_aniso_U_12
Mn1 0.01487(19) 0.01217(18) 0.01790(19) 0.00098(19) 0.00109(15) -0.00125(17)
Ca1 0.0168(3) 0.0146(3) 0.0185(3) 0.0021(2) 0.0026(2) -0.0001(2)
Cl1 0.0243(4) 0.0196(3) 0.0238(4) -0.0036(3) 0.0047(3) 0.0037(3)
Cl2 0.0645(6) 0.0213(4) 0.0337(4) 0.0077(4) -0.0128(4) -0.0082(4)
O1 0.0140(9) 0.0202(11) 0.0200(10) 0.0000(8) -0.0017(8) -0.0021(8)
O2 0.0192(10) 0.0342(13) 0.0350(12) 0.0089(11) -0.0015(9) -0.0143(9)
O3 0.0164(10) 0.0173(10) 0.0227(10) 0.0009(9) 0.0011(8) -0.0036(8)
O4 0.0252(11) 0.0290(13) 0.0315(11) 0.0060(10) -0.0109(9) -0.0095(9)
N1 0.0233(12) 0.0185(12) 0.0186(12) 0.0043(10) 0.0046(9) 0.0007(10)
N2 0.0181(11) 0.0167(11) 0.0188(11) 0.0001(11) 0.0019(8) 0.0038(11)
N3 0.0179(12) 0.0138(12) 0.0242(13) 0.0001(10) 0.0062(10) -0.0005(9)
N4 0.0181(12) 0.0170(12) 0.0223(12) -0.0019(11) 0.0051(9) -0.0005(10)
C1 0.0277(16) 0.0310(18) 0.0202(15) 0.0071(14) -0.0004(12) 0.0024(13)
C2 0.0214(15) 0.0227(15) 0.0229(14) 0.0012(13) -0.0001(11) 0.0029(12)
C3 0.0329(18) 0.0301(17) 0.0254(15) 0.0060(15) -0.0069(13) 0.0060(14)
C4 0.0240(15) 0.030(2) 0.0369(17) 0.0010(15) -0.0126(13) 0.0024(13)
C5 0.0173(14) 0.0248(16) 0.0319(17) -0.0035(14) -0.0029(12) 0.0011(12)
C6 0.0172(13) 0.0167(13) 0.0214(14) -0.0034(12) 0.0010(11) 0.0014(11)
C7 0.0219(14) 0.0164(14) 0.0216(14) -0.0020(12) 0.0032(12) 0.0005(11)
C8 0.0251(16) 0.0240(16) 0.0269(16) 0.0061(14) 0.0094(12) -0.0053(12)
C9 0.0220(14) 0.0174(14) 0.0273(16) 0.0008(13) 0.0075(12) -0.0019(11)
C10 0.0283(17) 0.0245(16) 0.0369(19) 0.0071(15) 0.0072(14) -0.0101(13)
C11 0.0258(17) 0.0331(19) 0.052(2) 0.0058(18) 0.0054(16) -0.0143(15)
C12 0.0199(15) 0.0319(18) 0.0374(19) 0.0003(16) -0.0015(13) -0.0082(13)
C13 0.0185(14) 0.0149(13) 0.0276(16) -0.0009(12) 0.0026(12) -0.0033(11)
C14 0.0151(12) 0.0169(13) 0.0250(14) -0.0038(14) 0.0016(10) -0.0019(12)
C15 0.042(2) 0.0164(15) 0.0329(18) 0.0083(14) 0.0086(15) 0.0076(14)
C16 0.0166(13) 0.0166(14) 0.0292(16) 0.0013(13) 0.0007(11) 0.0010(11)
C17 0.0362(19) 0.0130(14) 0.041(2) -0.0039(14) -0.0003(15) 0.0022(13)
C18 0.063(3) 0.0246(18) 0.043(2) -0.0135(17) -0.0052(19) 0.0144(17)
C19 0.053(2) 0.040(2) 0.0230(17) -0.0066(16) 0.0064(16) 0.0127(18)
C20 0.0337(17) 0.0257(16) 0.0217(15) 0.0030(14) 0.0057(13) 0.0069(14)
O21 0.0270(12) 0.0224(11) 0.0264(12) -0.0004(10) 0.0085(9) -0.0002(9)
C21 0.0299(18) 0.042(2) 0.040(2) 0.0008(18) 0.0108(15) 0.0058(16)
O22 0.0275(12) 0.0354(13) 0.0235(12) -0.0092(11) 0.0014(10) 0.0051(10)
C22 0.0255(17) 0.051(2) 0.042(2) -0.0119(18) 0.0058(15) 0.0083(16)
O23 0.0407(16) 0.0415(17) 0.0304(14) 0.0170(13) -0.0104(12) -0.0133(12)
C23 0.053(8) 0.052(8) 0.037(7) 0.015(7) -0.003(6) 0.000(6)
O24 0.057(3) 0.096(4) 0.034(3) 0.026(3) -0.003(2) 0.020(3)
C24 0.050(4) 0.120(8) 0.071(5) 0.028(5) 0.011(4) 0.022(4)
O25 0.0281(13) 0.0229(13) 0.0530(16) 0.0128(12) -0.0035(12) -0.0027(11)
O26 0.0240(12) 0.0218(12) 0.0447(15) 0.0110(11) -0.0040(11) -0.0043(9)
O31 0.0433(18) 0.077(2) 0.084(2) 0.044(2) -0.0038(16) 0.0126(16)
C31 0.044(6) 0.089(11) 0.086(11) 0.029(8) 0.008(7) 0.001(7)
C31B 0.111(18) 0.101(18) 0.106(19) 0.029(14) 0.005(15) 0.051(14)
C31C 0.036(10) 0.08(2) 0.025(10) 0.002(11) 0.011(8) -0.007(13)
O32 0.039(3) 0.079(4) 0.040(3) -0.006(2) 0.0036(19) -0.003(2)
O33 0.108(17) 0.13(2) 0.064(12) -0.005(13) -0.024(10) -0.007(14)

loop_
_atom_type_symbol
_atom_type_description
_atom_type_scat_dispersion_real
_atom_type_scat_dispersion_imag
_atom_type_scat_source
C C 0.0033 0.0016 'International Tables Vol C Tables 4.2.6.8 and 6.1.1.4'
H H 0.0000 0.0000 'International Tables Vol C Tables 4.2.6.8 and 6.1.1.4'
N N 0.0061 0.0033 'International Tables Vol C Tables 4.2.6.8 and 6.1.1.4'
O O 0.0106 0.0060 'International Tables Vol C Tables 4.2.6.8 and 6.1.1.4'
Cl Cl 0.1484 0.1585 'International Tables Vol C Tables 4.2.6.8 and 6.1.1.4'
Ca Ca 0.2262 0.3064 'International Tables Vol C Tables 4.2.6.8 and 6.1.1.4'
Mn Mn 0.3368 0.7283 'International Tables Vol C Tables 4.2.6.8 and 6.1.1.4'

loop_
_exptl_crystal_face_index_h
_exptl_crystal_face_index_k
_exptl_crystal_face_index_l
_exptl_crystal_face_perp_dist
_exptl_oxdiff_crystal_face_indexfrac_h
_exptl_oxdiff_crystal_face_indexfrac_k
_exptl_oxdiff_crystal_face_indexfrac_l
_exptl_oxdiff_crystal_face_x
_exptl_oxdiff_crystal_face_y
_exptl_oxdiff_crystal_face_z
0 0 -1 0.0306 -0.0000 -0.0003 -0.9997 0.0272 0.0446 0.0148
0 -1 0 0.0578 -0.0001 -1.0004 0.0003 0.0234 -0.0255 0.0341
0 1 0 0.0948 0.0001 1.0004 -0.0003 -0.0234 0.0255 -0.0341
0 0 1 0.0196 0.0000 0.0003 0.9997 -0.0272 -0.0446 -0.0148
-1 0 0 0.1558 -1.0001 -0.0024 0.0004 0.0610 -0.0141 -0.0522
1 0 0 0.1568 1.0001 0.0024 -0.0004 -0.0610 0.0141 0.0522

loop_
_geom_angle_atom_site_label_1
_geom_angle_atom_site_label_2
_geom_angle_atom_site_label_3
_geom_angle
N2 Mn1 N3 140.35(9)
N2 Mn1 O1 72.42(8)
N3 Mn1 O1 146.84(8)
N2 Mn1 N4 90.86(9)
N3 Mn1 N4 82.56(8)
O1 Mn1 N4 94.36(7)
N2 Mn1 O3 147.83(8)
N3 Mn1 O3 71.50(8)
O1 Mn1 O3 75.48(7)
N4 Mn1 O3 89.54(8)
N2 Mn1 N1 69.92(8)
N3 Mn1 N1 70.68(8)
O1 Mn1 N1 140.21(7)
N4 Mn1 N1 74.03(8)
O3 Mn1 N1 140.28(8)
N2 Mn1 Cl1 88.11(6)
N3 Mn1 Cl1 91.25(6)
O1 Mn1 Cl1 95.78(5)
N4 Mn1 Cl1 168.98(6)
O3 Mn1 Cl1 97.17(5)
N1 Mn1 Cl1 95.34(6)
N2 Mn1 Ca1 109.97(6)
N3 Mn1 Ca1 109.68(6)
O1 Mn1 Ca1 37.97(5)
N4 Mn1 Ca1 99.12(6)
O3 Mn1 Ca1 38.50(5)
N1 Mn1 Ca1 173.11(6)
Cl1 Mn1 Ca1 91.54(2)
O23 Ca1 O26 134.86(10)
O23 Ca1 O22 81.90(10)
O26 Ca1 O22 82.84(9)
O23 Ca1 O25 74.56(11)
O26 Ca1 O25 73.42(9)
O22 Ca1 O25 113.83(9)
O23 Ca1 O21 105.47(9)
O26 Ca1 O21 99.60(8)
O22 Ca1 O21 165.58(8)
O25 Ca1 O21 80.34(9)
O23 Ca1 O1 141.57(9)
O26 Ca1 O1 78.37(8)
O22 Ca1 O1 85.08(7)
O25 Ca1 O1 143.16(8)
O21 Ca1 O1 81.54(7)
O23 Ca1 O3 76.72(9)
O26 Ca1 O3 146.81(8)
O22 Ca1 O3 94.53(8)
O25 Ca1 O3 135.63(8)
O21 Ca1 O3 75.59(7)
O1 Ca1 O3 68.44(6)
O23 Ca1 Mn1 111.42(8)
O26 Ca1 Mn1 112.17(7)
O22 Ca1 Mn1 95.51(6)
O25 Ca1 Mn1 150.66(7)
O21 Ca1 Mn1 70.35(6)
O1 Ca1 Mn1 34.41(4)
O3 Ca1 Mn1 34.90(5)
C7 O1 Mn1 117.99(17)
C7 O1 Ca1 133.62(18)
Mn1 O1 Ca1 107.62(7)
C14 O3 Mn1 118.56(17)
C14 O3 Ca1 134.78(18)
Mn1 O3 Ca1 106.59(7)
C15 N1 C8 112.3(2)
C15 N1 C1 110.0(2)
C8 N1 C1 111.3(2)
C15 N1 Mn1 108.45(16)
C8 N1 Mn1 107.39(17)
C1 N1 Mn1 107.13(17)
C2 N2 C6 119.7(2)
C2 N2 Mn1 122.39(19)
C6 N2 Mn1 117.85(18)
C13 N3 C9 119.6(2)
C13 N3 Mn1 118.42(18)
C9 N3 Mn1 121.6(2)
C16 N4 C20 118.2(2)
C16 N4 Mn1 118.34(18)
C20 N4 Mn1 122.5(2)
N1 C1 C2 110.7(2)
N2 C2 C3 121.2(3)
N2 C2 C1 115.5(3)
C3 C2 C1 123.2(3)
C4 C3 C2 119.6(3)
C3 C4 C5 118.8(3)
C6 C5 C4 119.0(3)
N2 C6 C5 121.7(3)
N2 C6 C7 114.9(2)
C5 C6 C7 123.3(3)
O2 C7 O1 126.0(3)
O2 C7 C6 117.2(3)
O1 C7 C6 116.8(2)
N1 C8 C9 111.5(2)
N3 C9 C10 120.8(3)
N3 C9 C8 115.8(3)
C10 C9 C8 123.4(3)
C11 C10 C9 119.4(3)
C10 C11 C12 119.7(3)
C13 C12 C11 118.0(3)
N3 C13 C12 122.6(3)
N3 C13 C14 114.6(2)
C12 C13 C14 122.8(3)
O4 C14 O3 126.0(3)
O4 C14 C13 117.4(2)
O3 C14 C13 116.6(2)
N1 C15 C16 116.3(2)
N4 C16 C17 121.6(3)
N4 C16 C15 118.8(2)
C17 C16 C15 119.5(3)
C18 C17 C16 119.2(3)
C19 C18 C17 119.2(3)
C20 C19 C18 118.8(3)
N4 C20 C19 123.0(3)
C21 O21 Ca1 113.55(19)
C22 O22 Ca1 127.1(2)
C23 O23 Ca1 139.6(5)
C31C O31 C31B 30.5(15)
C31C O31 C31 34.0(10)
C31B O31 C31 64.0(14)

loop_
_geom_bond_atom_site_label_1
_geom_bond_atom_site_label_2
_geom_bond_distance
Mn1 N2 2.226(2)
Mn1 N3 2.245(2)
Mn1 O1 2.2646(19)
Mn1 N4 2.269(2)
Mn1 O3 2.280(2)
Mn1 N1 2.466(2)
Mn1 Cl1 2.5256(8)
Mn1 Ca1 3.8190(6)
Ca1 O23 2.337(3)
Ca1 O26 2.355(2)
Ca1 O22 2.364(2)
Ca1 O25 2.381(2)
Ca1 O21 2.410(2)
Ca1 O1 2.465(2)
Ca1 O3 2.4810(19)
O1 C7 1.279(3)
O2 C7 1.239(3)
O3 C14 1.268(3)
O4 C14 1.247(3)
N1 C15 1.470(4)
N1 C8 1.470(3)
N1 C1 1.476(4)
N2 C2 1.342(4)
N2 C6 1.344(3)
N3 C13 1.333(4)
N3 C9 1.340(4)
N4 C16 1.337(4)
N4 C20 1.341(4)
C1 C2 1.506(4)
C2 C3 1.384(4)
C3 C4 1.383(4)
C4 C5 1.388(4)
C5 C6 1.382(4)
C6 C7 1.509(4)
C8 C9 1.499(4)
C9 C10 1.389(4)
C10 C11 1.372(5)
C11 C12 1.383(5)
C12 C13 1.379(4)
C13 C14 1.521(4)
C15 C16 1.507(4)
C16 C17 1.388(4)
C17 C18 1.375(5)
C18 C19 1.370(5)
C19 C20 1.369(4)
O21 C21 1.436(4)
O22 C22 1.429(4)
O23 C23 1.492(12)
O24 C24 1.400(7)
O31 C31C 1.37(2)
O31 C31B 1.39(3)
O31 C31 1.455(13)

loop_
_geom_hbond_atom_site_label_D
_geom_hbond_atom_site_label_H
_geom_hbond_atom_site_label_A
_geom_hbond_distance_DH
_geom_hbond_distance_HA
_geom_hbond_distance_DA
_geom_hbond_angle_DHA
_geom_hbond_site_symmetry_A
O21 H1O Cl1 0.80(4) 2.31(4) 3.100(2) 169(4) .
O22 H2O Cl2 0.83(4) 2.28(4) 3.057(2) 156(3) 2_655
O23 H1O3 O4 0.82(6) 1.84(6) 2.657(4) 169(6) .
O23 H1O3 O3 0.82(6) 2.56(6) 2.992(4) 114(5) .
O23 H2O3 O24 0.67(7) 2.10(8) 2.691(5) 149(8) .
O24 H4O O32 0.84 1.89 2.707(6) 163.0 2_655
O24 H4O O33 0.84 2.59 3.34(2) 149.2 2_655
O25 H1O5 O31 0.90(4) 1.80(4) 2.698(4) 176(4) 1_465
O25 H2O5 Cl2 0.80(3) 2.32(3) 3.124(3) 175(3) 1_565
O26 H1O6 Cl2 0.90(5) 2.29(5) 3.154(3) 162(4) 1_565
O26 H2O6 O2 0.82(3) 1.90(3) 2.668(3) 154(3) .
O31 H31O O4 0.89(5) 1.87(5) 2.734(4) 164(4) 2_645
O33 H31E O31 1.31 1.95 3.134(19) 146.6 .
